data_9004519
loop_
_publ_author_name
'Sokolova, E. V.'
'Kabalov, Y. K.'
'Ferraris, G.'
'Schneider, J.'
'Khomyakov, A. P.'

_publ_section_title
;
 Modular approach in solving the crystal structure of a synthetic dimorph of
 nacaphite, Na2Ca[PO4]F, from powder-diffraction data
;
_journal_name_full 'The Canadian Mineralogist'
_journal_page_first 83
_journal_page_last 90
_journal_volume 37
_journal_year 1999
_chemical_formula_sum 'Ca5 F5 Na10 O20 P5'
_chemical_name_mineral Nacaphite
_space_group_IT_number 160
_symmetry_space_group_name_Hall 'R 3 -2"'
_symmetry_space_group_name_H-M 'R 3 m :H'
_cell_angle_alpha 90
_cell_angle_beta 90
_cell_angle_gamma 120
_cell_length_a 7.0179
_cell_length_b 7.0179
_cell_length_c 40.56
_cell_formula_units_Z 3
_cell_volume 1729.987
_database_code_amcsd 0005594
_exptl_crystal_density_diffrn 2.880
_cod_original_sg_symbol_H-M 'R 3 m'
_cod_original_formula_sum '(Na10 Ca5) P5 O20 F5'
_cod_database_code 9004519

loop_
_space_group_symop_operation_xyz
x,y,z
2/3+x,1/3+y,1/3+z
1/3+x,2/3+y,2/3+z
x,x-y,z
2/3+x,1/3+x-y,1/3+z
1/3+x,2/3+x-y,2/3+z
-y,-x,z
2/3-y,1/3-x,1/3+z
1/3-y,2/3-x,2/3+z
-x+y,y,z
2/3-x+y,1/3+y,1/3+z
1/3-x+y,2/3+y,2/3+z
-y,x-y,z
2/3-y,1/3+x-y,1/3+z
1/3-y,2/3+x-y,2/3+z
-x+y,-x,z
2/3-x+y,1/3-x,1/3+z
1/3-x+y,2/3-x,2/3+z

loop_
_atom_site_label
_atom_site_fract_x
_atom_site_fract_y
_atom_site_fract_z
_atom_site_occupancy
_atom_site_U_iso_or_equiv
Na1 0.17100 -0.17100 0.27000 0.66667 0.01900
Ca1 0.17100 -0.17100 0.27000 0.33333 0.01900
Na2 0.17000 -0.17000 0.13100 0.66667 0.01900
Ca2 0.17000 -0.17000 0.13100 0.33333 0.01900
Na3 0.16200 -0.16200 0.40000 0.66667 0.01900
Ca3 0.16200 -0.16200 0.40000 0.33333 0.01900
Na4 0.15800 -0.15800 0.53600 0.66667 0.01900
Ca4 0.15800 -0.15800 0.53600 0.33333 0.01900
Na5 0.16000 -0.16000 0.67300 0.66667 0.01900
Ca5 0.16000 -0.16000 0.67300 0.33333 0.01900
P1 0.00000 0.00000 0.19500 1.00000 0.01520
P2 0.00000 0.00000 0.93800 1.00000 0.01520
P3 0.00000 0.00000 0.32700 1.00000 0.01393
P4 0.00000 0.00000 0.80500 1.00000 0.01520
P5 0.00000 0.00000 0.06900 1.00000 0.01393
O1 0.00000 0.00000 0.15900 1.00000 0.02533
O2 0.00000 0.00000 0.28900 1.00000 0.01267
O3 0.00000 0.00000 0.03100 1.00000 0.02660
O4 0.00000 0.00000 0.76700 1.00000 0.04939
O5 0.00000 0.00000 0.90000 1.00000 0.02786
O6 0.11600 -0.11600 0.21500 1.00000 0.01520
O7 0.54100 -0.54100 0.27400 1.00000 0.01646
O8 0.54300 -0.54300 0.13900 1.00000 0.02280
O9 0.11900 -0.11900 0.34500 1.00000 0.01520
O10 0.88200 -0.88200 0.08300 1.00000 0.02533
F1 0.00000 0.00000 0.42300 1.00000 0.01773
F2 0.00000 0.00000 0.56900 1.00000 0.01520
F3 0.00000 0.00000 0.64700 1.00000 0.02786
F4 0.00000 0.00000 0.70400 1.00000 0.01773
F5 0.00000 0.00000 0.49500 1.00000 0.01773

loop_
_cod_related_entry_id
_cod_related_entry_database
_cod_related_entry_code
1 AMCSD 0005594
